data_2311154
loop_
_publ_author_name
'Prabhuswamy, M.'
'Viveka, S.'
'Madan Kumar, S.'
'Nagaraja, G. K.'
'Lokanath, N. K.'

_publ_section_title
;
 4-(4,5-Diphenyl-1H-imidazol-2-yl)-N,N-di-methyl-aniline.
;
_journal_coeditor_code ZS2260
_journal_issue 'Pt 7'
_journal_name_full 'Acta crystallographica. Section E, Structure reports online'
_journal_page_first o1006
_journal_paper_doi 10.1107/S160053681301444X
_journal_volume 69
_journal_year 2013
_chemical_formula_iupac 'C23 H21 N3'
_chemical_formula_moiety 'C23 H21 N3'
_chemical_formula_sum 'C23 H21 N3'
_chemical_formula_weight 339.43
_chemical_name_systematic
;
4-(4,5-Diphenyl-1<i>H</i>-imidazol-2-yl)-<i>N</i>,<i>N</i>-dimethylaniline
;
_space_group_IT_number 14
_space_group_name_Hall '-P 2yn'
_space_group_name_H-M_alt 'P 1 21/n 1'
_symmetry_cell_setting monoclinic
_symmetry_space_group_name_Hall '-P 2yn'
_symmetry_space_group_name_H-M 'P 1 21/n 1'
_atom_sites_solution_hydrogens geom
_atom_sites_solution_primary direct
_atom_sites_solution_secondary difmap
_cell_angle_alpha 90
_cell_angle_beta 110.974(4)
_cell_angle_gamma 90
_cell_formula_units_Z 8
_cell_length_a 15.228(4)
_cell_length_b 15.215(4)
_cell_length_c 17.641(4)
_cell_measurement_reflns_used 3349
_cell_measurement_temperature 296
_cell_measurement_theta_max 25.35
_cell_measurement_theta_min 1.52
_cell_volume 3816.5(17)
_computing_cell_refinement 'CrysAlis PRO (Oxford Diffraction, 2009)'
_computing_data_collection 'CrysAlis PRO (Oxford Diffraction, 2009)'
_computing_data_reduction 'CrysAlis RED (Oxford Diffraction, 2009)'
_computing_molecular_graphics 'Mercury  (Macrae <i>et al.</i>, 2008)'
_computing_publication_material 'PLATON (Spek, 2009)'
_computing_structure_refinement 'SHELXL97 (Sheldrick, 2008)'
_computing_structure_solution 'SHELXS97 (Sheldrick, 2008)'
_diffrn_ambient_temperature 296
_diffrn_measured_fraction_theta_full 1.000
_diffrn_measured_fraction_theta_max 1.000
_diffrn_measurement_device_type 'Oxford Xcalibur Eos (Nova) CCD'
_diffrn_measurement_method '\w scans'
_diffrn_radiation_source graphite
_diffrn_radiation_type MoK\a
_diffrn_radiation_wavelength 0.71073
_diffrn_reflns_av_R_equivalents 0.0631
_diffrn_reflns_av_sigmaI/netI 0.0486
_diffrn_reflns_limit_h_max 18
_diffrn_reflns_limit_h_min -18
_diffrn_reflns_limit_k_max 18
_diffrn_reflns_limit_k_min -18
_diffrn_reflns_limit_l_max 21
_diffrn_reflns_limit_l_min -21
_diffrn_reflns_number 36558
_diffrn_reflns_reduction_process
;
;
_diffrn_reflns_theta_full 25.35
_diffrn_reflns_theta_max 25.35
_diffrn_reflns_theta_min 1.52
_diffrn_standards_number 0
_exptl_absorpt_coefficient_mu 0.071
_exptl_absorpt_correction_type none
_exptl_crystal_colour white
_exptl_crystal_density_diffrn 1.181
_exptl_crystal_density_method 'Not Measured'
_exptl_crystal_description block
_exptl_crystal_F_000 1440
_exptl_crystal_size_max 0.240
_exptl_crystal_size_mid 0.190
_exptl_crystal_size_min 0.170
_refine_diff_density_max 0.222
_refine_diff_density_min -0.168
_refine_ls_extinction_method none
_refine_ls_goodness_of_fit_ref 1.024
_refine_ls_hydrogen_treatment constr
_refine_ls_matrix_type full
_refine_ls_number_parameters 475
_refine_ls_number_reflns 6983
_refine_ls_number_restraints 0
_refine_ls_restrained_S_all 1.024
_refine_ls_R_factor_all 0.1301
_refine_ls_R_factor_gt 0.0700
_refine_ls_shift/su_max 0.000
_refine_ls_shift/su_mean 0.000
_refine_ls_structure_factor_coef Fsqd
_refine_ls_weighting_details 'calc w=1/[\s^2^(Fo^2^)+(0.0546P)^2^+1.5051P] where P=(Fo^2^+2Fc^2^)/3'
_refine_ls_weighting_scheme calc
_refine_ls_wR_factor_gt 0.1468
_refine_ls_wR_factor_ref 0.1745
_reflns_number_gt 3921
_reflns_number_total 6983
_reflns_threshold_expression I>2\s(I)
_cod_data_source_file zs2260sup1.cif
_cod_data_source_block I
_cod_original_sg_symbol_H-M 'P 21/n'
_cod_database_code 2311154

loop_
_symmetry_equiv_pos_site_id
_symmetry_equiv_pos_as_xyz
1 x,y,z
2 1/2-x,1/2+y,1/2-z
3 -x,-y,-z
4 1/2+x,1/2-y,1/2+z

loop_
_atom_site_aniso_label
_atom_site_aniso_U_11
_atom_site_aniso_U_22
_atom_site_aniso_U_33
_atom_site_aniso_U_12
_atom_site_aniso_U_13
_atom_site_aniso_U_23
N1A 0.0532(14) 0.0640(16) 0.0460(13) -0.0046(12) 0.0032(11) 0.0008(12)
N3A 0.0611(15) 0.0609(16) 0.0428(13) -0.0062(12) -0.0006(11) 0.0035(12)
N24A 0.0814(19) 0.0698(19) 0.0711(18) -0.0036(15) 0.0032(14) 0.0151(15)
C2A 0.0485(16) 0.066(2) 0.0386(15) -0.0036(14) 0.0001(12) 0.0038(14)
C4A 0.0624(19) 0.066(2) 0.0522(18) -0.0049(16) -0.0054(14) 0.0077(15)
C5A 0.0607(19) 0.062(2) 0.0543(18) -0.0029(15) -0.0011(14) 0.0027(16)
C6A 0.065(2) 0.063(2) 0.065(2) 0.0023(16) 0.0021(16) 0.0031(18)
C7A 0.083(3) 0.092(3) 0.095(3) -0.010(2) 0.028(2) -0.022(2)
C8A 0.130(4) 0.102(4) 0.134(4) -0.013(3) 0.045(3) -0.051(3)
C9A 0.158(5) 0.079(3) 0.138(5) -0.013(3) 0.026(4) -0.022(3)
C10A 0.199(5) 0.074(3) 0.102(3) -0.030(3) 0.024(3) 0.002(3)
C11A 0.146(4) 0.077(3) 0.070(2) -0.020(3) 0.008(2) 0.005(2)
C12A 0.085(2) 0.066(2) 0.065(2) -0.0176(19) -0.0205(18) 0.0201(18)
C13A 0.268(7) 0.094(3) 0.052(2) 0.018(4) 0.025(3) 0.018(2)
C14A 0.431(13) 0.107(5) 0.057(3) 0.003(6) 0.000(5) 0.026(3)
C15A 0.265(10) 0.138(6) 0.102(5) -0.072(6) -0.095(6) 0.047(5)
C16A 0.135(5) 0.174(7) 0.248(9) 0.009(4) -0.047(6) 0.118(7)
C17A 0.091(3) 0.194(5) 0.196(5) 0.038(4) 0.018(3) 0.126(5)
C18A 0.0471(16) 0.0626(19) 0.0405(15) -0.0011(13) 0.0027(12) 0.0046(14)
C19A 0.082(2) 0.079(2) 0.0440(17) -0.0184(18) -0.0049(15) 0.0038(16)
C20A 0.077(2) 0.085(2) 0.0441(17) -0.0094(18) -0.0039(15) 0.0151(17)
C21A 0.0459(16) 0.067(2) 0.0572(18) 0.0017(14) 0.0079(14) 0.0087(16)
C22A 0.0607(19) 0.066(2) 0.0529(18) -0.0048(15) 0.0029(14) -0.0022(15)
C23A 0.0582(18) 0.069(2) 0.0383(15) -0.0009(15) 0.0009(13) 0.0006(14)
C25A 0.096(3) 0.092(3) 0.083(3) 0.007(2) 0.016(2) 0.028(2)
C26A 0.132(4) 0.065(2) 0.112(3) -0.005(2) 0.009(3) 0.004(2)
N1B 0.0489(14) 0.0685(16) 0.0374(12) 0.0035(11) 0.0040(11) 0.0005(11)
N3B 0.0467(14) 0.0700(16) 0.0364(12) 0.0005(12) 0.0044(10) 0.0031(11)
N24B 0.117(3) 0.249(6) 0.111(3) -0.017(4) 0.069(3) -0.042(3)
C2B 0.0479(16) 0.0624(18) 0.0357(14) -0.0022(14) 0.0037(12) -0.0005(13)
C4B 0.0498(17) 0.0654(18) 0.0381(15) -0.0025(14) 0.0086(12) -0.0022(13)
C5B 0.0524(17) 0.0644(19) 0.0394(15) -0.0021(14) 0.0090(13) -0.0008(13)
C6B 0.0657(19) 0.077(2) 0.0389(15) -0.0007(16) 0.0106(14) 0.0046(15)
C7B 0.083(2) 0.096(3) 0.0510(19) 0.004(2) 0.0130(17) 0.0125(18)
C8B 0.126(3) 0.130(4) 0.054(2) 0.011(3) 0.015(2) 0.025(2)
C9B 0.178(5) 0.164(5) 0.045(2) 0.010(4) 0.022(3) 0.009(3)
C10B 0.177(5) 0.144(4) 0.055(2) 0.015(4) 0.037(3) -0.020(3)
C11B 0.116(3) 0.101(3) 0.0478(19) 0.004(2) 0.0233(19) -0.0087(19)
C12B 0.0499(17) 0.082(2) 0.0433(16) 0.0009(16) 0.0029(14) -0.0090(15)
C13B 0.066(2) 0.113(3) 0.062(2) 0.021(2) 0.0082(17) -0.004(2)
C14B 0.079(3) 0.158(4) 0.075(3) 0.045(3) 0.001(2) -0.019(3)
C15B 0.065(3) 0.213(6) 0.099(4) 0.009(4) 0.019(3) -0.070(4)
C16B 0.082(3) 0.177(5) 0.108(4) -0.029(3) 0.049(3) -0.046(3)
C17B 0.072(2) 0.114(3) 0.084(2) -0.009(2) 0.039(2) -0.009(2)
C18B 0.0470(16) 0.073(2) 0.0371(15) -0.0029(15) 0.0031(12) -0.0041(14)
C19B 0.088(2) 0.103(3) 0.056(2) 0.020(2) 0.0235(19) -0.0014(18)
C20B 0.094(3) 0.160(4) 0.074(3) 0.041(3) 0.026(2) -0.017(3)
C21B 0.073(3) 0.172(5) 0.060(2) -0.020(3) 0.025(2) -0.032(3)
C22B 0.105(3) 0.126(4) 0.075(3) -0.031(3) 0.044(2) -0.005(2)
C23B 0.088(2) 0.089(3) 0.066(2) -0.004(2) 0.0353(19) 0.0015(19)
C25B 0.220(8) 0.500(17) 0.201(8) 0.127(10) 0.133(7) -0.049(9)
C26B 0.181(6) 0.353(11) 0.154(5) -0.121(7) 0.121(5) -0.066(6)

loop_
_atom_site_type_symbol
_atom_site_label
_atom_site_fract_x
_atom_site_fract_y
_atom_site_fract_z
_atom_site_U_iso_or_equiv
_atom_site_thermal_displace_type
_atom_site_calc_flag
_atom_site_refinement_flags
_atom_site_occupancy
N N1A 0.86183(15) 0.76491(16) 0.18460(13) 0.0584(8) Uani . . 1.000
N N3A 0.78361(16) 0.72591(16) 0.05759(13) 0.0602(8) Uani . . 1.000
N N24A 0.83099(19) 0.34428(18) 0.23863(16) 0.0807(11) Uani . . 1.000
C C2A 0.82417(18) 0.6976(2) 0.13534(15) 0.0553(10) Uani . . 1.000
C C4A 0.7950(2) 0.8155(2) 0.05703(17) 0.0673(11) Uani . . 1.000
C C5A 0.8443(2) 0.8388(2) 0.13560(17) 0.0649(11) Uani . . 1.000
C C6A 0.8763(2) 0.9259(2) 0.1700(2) 0.0701(12) Uani . . 1.000
C C7A 0.8746(2) 0.9490(3) 0.2452(2) 0.0911(17) Uani . . 1.000
C C8A 0.9042(3) 1.0308(3) 0.2780(3) 0.123(2) Uani . . 1.000
C C9A 0.9386(4) 1.0895(3) 0.2368(4) 0.132(3) Uani . . 1.000
C C10A 0.9427(4) 1.0679(3) 0.1633(3) 0.133(2) Uani . . 1.000
C C11A 0.9111(3) 0.9864(3) 0.1297(2) 0.1061(18) Uani . . 1.000
C C12A 0.7547(3) 0.8661(2) -0.0189(2) 0.0850(12) Uani . . 1.000
C C13A 0.7797(4) 0.8527(3) -0.0825(2) 0.147(3) Uani . . 1.000
C C14A 0.7401(7) 0.8992(4) -0.1535(3) 0.222(5) Uani . . 1.000
C C15A 0.6765(7) 0.9541(5) -0.1633(4) 0.212(4) Uani . . 1.000
C C16A 0.6477(4) 0.9767(5) -0.0979(5) 0.217(4) Uani . . 1.000
C C17A 0.6869(3) 0.9276(4) -0.0258(4) 0.170(3) Uani . . 1.000
C C18A 0.82588(18) 0.60609(19) 0.16014(15) 0.0536(10) Uani . . 1.000
C C19A 0.8725(2) 0.5815(2) 0.24015(17) 0.0759(11) Uani . . 1.000
C C20A 0.8746(2) 0.4964(2) 0.26631(18) 0.0757(11) Uani . . 1.000
C C21A 0.83009(19) 0.4297(2) 0.21340(17) 0.0596(10) Uani . . 1.000
C C22A 0.7824(2) 0.4538(2) 0.13234(17) 0.0646(11) Uani . . 1.000
C C23A 0.78093(19) 0.5392(2) 0.10748(16) 0.0597(10) Uani . . 1.000
C C25A 0.8782(3) 0.3207(2) 0.3227(2) 0.0947(17) Uani . . 1.000
C C26A 0.7788(3) 0.2772(2) 0.1834(2) 0.1125(18) Uani . . 1.000
N N1B 0.54844(15) 0.70966(15) -0.19536(12) 0.0547(8) Uani . . 1.000
N N3B 0.66562(15) 0.65014(15) -0.09518(12) 0.0539(8) Uani . . 1.000
N N24B 0.3533(3) 0.7156(4) 0.0775(2) 0.151(2) Uani . . 1.000
C C2B 0.58022(19) 0.68405(18) -0.11642(15) 0.0518(9) Uani . . 1.000
C C4B 0.68886(19) 0.65370(18) -0.16416(15) 0.0531(10) Uani . . 1.000
C C5B 0.61568(19) 0.68851(18) -0.22724(15) 0.0541(10) Uani . . 1.000
C C6B 0.5964(2) 0.6996(2) -0.31453(16) 0.0628(10) Uani . . 1.000
C C7B 0.5525(2) 0.7741(2) -0.35569(18) 0.0797(14) Uani . . 1.000
C C8B 0.5278(3) 0.7807(3) -0.4385(2) 0.1081(18) Uani . . 1.000
C C9B 0.5460(4) 0.7140(4) -0.4806(2) 0.134(2) Uani . . 1.000
C C10B 0.5898(4) 0.6390(3) -0.4418(2) 0.127(2) Uani . . 1.000
C C11B 0.6156(3) 0.6321(3) -0.35784(19) 0.0899(15) Uani . . 1.000
C C12B 0.7834(2) 0.6277(2) -0.16052(16) 0.0622(10) Uani . . 1.000
C C13B 0.8300(2) 0.5599(2) -0.11106(19) 0.0844(14) Uani . . 1.000
C C14B 0.9203(3) 0.5368(3) -0.1059(2) 0.1113(19) Uani . . 1.000
C C15B 0.9643(3) 0.5821(5) -0.1483(3) 0.129(3) Uani . . 1.000
C C16B 0.9190(3) 0.6502(4) -0.1965(3) 0.118(2) Uani . . 1.000
C C17B 0.8294(3) 0.6736(3) -0.2026(2) 0.0870(14) Uani . . 1.000
C C18B 0.52508(19) 0.6943(2) -0.06419(15) 0.0556(10) Uani . . 1.000
C C19B 0.4782(2) 0.7711(3) -0.06192(19) 0.0830(14) Uani . . 1.000
C C20B 0.4225(3) 0.7786(3) -0.0151(2) 0.1105(19) Uani . . 1.000
C C21B 0.4111(3) 0.7093(4) 0.0308(2) 0.101(2) Uani . . 1.000
C C22B 0.4597(3) 0.6344(3) 0.0302(2) 0.0988(19) Uani . . 1.000
C C23B 0.5161(2) 0.6276(2) -0.01595(19) 0.0789(14) Uani . . 1.000
C C25B 0.3008(6) 0.7926(7) 0.0707(5) 0.291(7) Uani . . 1.000
C C26B 0.3240(5) 0.6381(6) 0.1069(4) 0.213(4) Uani . . 1.000
H H3A 0.75110 0.68470 0.01040 0.091(10) Uiso . R 1.000
H H7A 0.85310 0.90870 0.27410 0.1090 Uiso calc R 1.000
H H8A 0.90080 1.04610 0.32790 0.1480 Uiso calc R 1.000
H H9A 0.95940 1.14450 0.25920 0.1590 Uiso calc R 1.000
H H10A 0.96660 1.10770 0.13570 0.1600 Uiso calc R 1.000
H H11A 0.91330 0.97220 0.07920 0.1270 Uiso calc R 1.000
H H13A 0.82530 0.81060 -0.07910 0.1760 Uiso calc R 1.000
H H14A 0.76170 0.88920 -0.19570 0.2670 Uiso calc R 1.000
H H15A 0.64780 0.98040 -0.21380 0.2550 Uiso calc R 1.000
H H16A 0.60500 1.02190 -0.10230 0.2610 Uiso calc R 1.000
H H17A 0.66650 0.93710 0.01730 0.2030 Uiso calc R 1.000
H H19A 0.90370 0.62450 0.27760 0.0910 Uiso calc R 1.000
H H20A 0.90650 0.48340 0.32080 0.0910 Uiso calc R 1.000
H H22A 0.75120 0.41100 0.09470 0.0780 Uiso calc R 1.000
H H23A 0.74850 0.55280 0.05320 0.0720 Uiso calc R 1.000
H H25A 0.94410 0.33300 0.33840 0.1420 Uiso calc R 1.000
H H25B 0.86930 0.25920 0.32970 0.1420 Uiso calc R 1.000
H H25C 0.85250 0.35420 0.35590 0.1420 Uiso calc R 1.000
H H26A 0.71400 0.29440 0.15990 0.1690 Uiso calc R 1.000
H H26B 0.78360 0.22290 0.21220 0.1690 Uiso calc R 1.000
H H26C 0.80400 0.26970 0.14110 0.1690 Uiso calc R 1.000
H H1B 0.48000 0.72160 -0.22770 0.089(10) Uiso . R 1.000
H H7B 0.53950 0.82050 -0.32700 0.0960 Uiso calc R 1.000
H H8B 0.49850 0.83130 -0.46530 0.1290 Uiso calc R 1.000
H H9B 0.52880 0.71860 -0.53660 0.1610 Uiso calc R 1.000
H H10B 0.60220 0.59320 -0.47140 0.1520 Uiso calc R 1.000
H H11B 0.64570 0.58170 -0.33120 0.1080 Uiso calc R 1.000
H H13B 0.80100 0.52930 -0.08080 0.1010 Uiso calc R 1.000
H H14B 0.95080 0.48990 -0.07320 0.1330 Uiso calc R 1.000
H H15B 1.02480 0.56670 -0.14440 0.1540 Uiso calc R 1.000
H H16B 0.94900 0.68140 -0.22570 0.1420 Uiso calc R 1.000
H H17B 0.79960 0.72070 -0.23530 0.1040 Uiso calc R 1.000
H H19B 0.48410 0.81890 -0.09250 0.0990 Uiso calc R 1.000
H H20B 0.39220 0.83150 -0.01460 0.1320 Uiso calc R 1.000
H H22B 0.45490 0.58680 0.06150 0.1180 Uiso calc R 1.000
H H23B 0.54910 0.57560 -0.01400 0.0950 Uiso calc R 1.000
H H25D 0.34170 0.84270 0.07980 0.4370 Uiso calc R 1.000
H H25E 0.27110 0.79200 0.11040 0.4370 Uiso calc R 1.000
H H25F 0.25360 0.79600 0.01730 0.4370 Uiso calc R 1.000
H H26D 0.28280 0.65360 0.13510 0.3190 Uiso calc R 1.000
H H26E 0.37810 0.60800 0.14330 0.3190 Uiso calc R 1.000
H H26F 0.29140 0.60030 0.06210 0.3190 Uiso calc R 1.000

loop_
_atom_type_symbol
_atom_type_description
_atom_type_scat_dispersion_real
_atom_type_scat_dispersion_imag
_atom_type_scat_source
N N 0.0061 0.0033 'International Tables Vol C Tables 4.2.6.8 and 6.1.1.4'
H H 0.0000 0.0000 'International Tables Vol C Tables 4.2.6.8 and 6.1.1.4'
C C 0.0033 0.0016 'International Tables Vol C Tables 4.2.6.8 and 6.1.1.4'

loop_
_geom_angle_atom_site_label_1
_geom_angle_atom_site_label_2
_geom_angle_atom_site_label_3
_geom_angle
_geom_angle_publ_flag
C2A N1A C5A 106.0(2) no
C2A N3A C4A 108.0(2) no
C21A N24A C25A 120.8(3) no
C21A N24A C26A 120.9(3) no
C25A N24A C26A 118.1(3) no
C2A N3A H3A 123.00 no
C4A N3A H3A 129.00 no
C2B N1B C5B 108.0(2) no
C2B N3B C4B 105.7(2) no
C25B N24B C26B 118.8(6) no
C21B N24B C26B 120.0(6) no
C21B N24B C25B 117.7(6) no
C5B N1B H1B 126.00 no
C2B N1B H1B 123.00 no
N1A C2A N3A 110.4(3) no
N3A C2A C18A 124.0(2) no
N1A C2A C18A 125.5(2) no
N3A C4A C5A 106.0(2) no
C5A C4A C12A 133.2(3) no
N3A C4A C12A 120.8(3) no
N1A C5A C6A 120.9(3) no
N1A C5A C4A 109.6(3) no
C4A C5A C6A 129.4(3) no
C7A C6A C11A 117.9(3) no
C5A C6A C11A 121.5(3) no
C5A C6A C7A 120.6(3) no
C6A C7A C8A 121.1(4) no
C7A C8A C9A 119.7(5) no
C8A C9A C10A 120.4(5) no
C9A C10A C11A 119.8(5) no
C6A C11A C10A 121.1(4) no
C13A C12A C17A 117.9(4) no
C4A C12A C13A 122.5(4) no
C4A C12A C17A 119.6(4) no
C12A C13A C14A 121.8(6) no
C13A C14A C15A 122.5(7) no
C14A C15A C16A 120.2(7) no
C15A C16A C17A 116.9(6) no
C12A C17A C16A 120.4(5) no
C19A C18A C23A 115.8(3) no
C2A C18A C23A 123.4(2) no
C2A C18A C19A 120.8(2) no
C18A C19A C20A 122.7(3) no
C19A C20A C21A 121.3(3) no
C20A C21A C22A 116.6(3) no
N24A C21A C20A 122.1(3) no
N24A C21A C22A 121.4(3) no
C21A C22A C23A 121.2(3) no
C18A C23A C22A 122.4(3) no
C8A C7A H7A 119.00 no
C6A C7A H7A 119.00 no
C9A C8A H8A 120.00 no
C7A C8A H8A 120.00 no
C10A C9A H9A 120.00 no
C8A C9A H9A 120.00 no
C11A C10A H10A 120.00 no
C9A C10A H10A 120.00 no
C6A C11A H11A 119.00 no
C10A C11A H11A 120.00 no
C14A C13A H13A 119.00 no
C12A C13A H13A 119.00 no
C13A C14A H14A 119.00 no
C15A C14A H14A 119.00 no
C16A C15A H15A 120.00 no
C14A C15A H15A 120.00 no
C17A C16A H16A 122.00 no
C15A C16A H16A 122.00 no
C12A C17A H17A 120.00 no
C16A C17A H17A 120.00 no
C18A C19A H19A 119.00 no
C20A C19A H19A 119.00 no
C21A C20A H20A 119.00 no
C19A C20A H20A 119.00 no
C21A C22A H22A 119.00 no
C23A C22A H22A 119.00 no
C22A C23A H23A 119.00 no
C18A C23A H23A 119.00 no
H25A C25A H25B 110.00 no
N24A C25A H25C 109.00 no
N24A C25A H25B 109.00 no
H25A C25A H25C 109.00 no
N24A C25A H25A 109.00 no
H25B C25A H25C 109.00 no
H26A C26A H26C 109.00 no
H26B C26A H26C 109.00 no
N24A C26A H26C 109.00 no
H26A C26A H26B 110.00 no
N24A C26A H26A 109.00 no
N24A C26A H26B 109.00 no
N1B C2B N3B 110.9(2) no
N1B C2B C18B 122.8(3) no
N3B C2B C18B 126.3(2) no
N3B C4B C5B 109.9(3) no
C5B C4B C12B 129.7(3) no
N3B C4B C12B 120.3(2) no
C4B C5B C6B 134.0(3) no
N1B C5B C6B 120.3(2) no
N1B C5B C4B 105.5(2) no
C5B C6B C7B 121.5(3) no
C5B C6B C11B 119.6(3) no
C7B C6B C11B 118.7(3) no
C6B C7B C8B 121.0(3) no
C7B C8B C9B 120.0(4) no
C8B C9B C10B 120.7(3) no
C9B C10B C11B 119.6(4) no
C6B C11B C10B 120.0(4) no
C13B C12B C17B 118.4(3) no
C4B C12B C13B 120.3(3) no
C4B C12B C17B 121.2(3) no
C12B C13B C14B 120.4(3) no
C13B C14B C15B 120.5(4) no
C14B C15B C16B 119.4(5) no
C15B C16B C17B 120.8(5) no
C12B C17B C16B 120.5(4) no
C19B C18B C23B 116.4(3) no
C2B C18B C19B 122.0(3) no
C2B C18B C23B 121.6(3) no
C18B C19B C20B 121.5(4) no
C19B C20B C21B 121.4(4) no
N24B C21B C22B 121.2(5) no
N24B C21B C20B 121.9(5) no
C20B C21B C22B 116.9(4) no
C21B C22B C23B 121.4(4) no
C18B C23B C22B 122.3(3) no
C6B C7B H7B 120.00 no
C8B C7B H7B 119.00 no
C7B C8B H8B 120.00 no
C9B C8B H8B 120.00 no
C8B C9B H9B 120.00 no
C10B C9B H9B 120.00 no
C9B C10B H10B 120.00 no
C11B C10B H10B 120.00 no
C6B C11B H11B 120.00 no
C10B C11B H11B 120.00 no
C12B C13B H13B 120.00 no
C14B C13B H13B 120.00 no
C13B C14B H14B 120.00 no
C15B C14B H14B 120.00 no
C14B C15B H15B 120.00 no
C16B C15B H15B 120.00 no
C15B C16B H16B 120.00 no
C17B C16B H16B 120.00 no
C12B C17B H17B 120.00 no
C16B C17B H17B 120.00 no
C18B C19B H19B 119.00 no
C20B C19B H19B 119.00 no
C19B C20B H20B 119.00 no
C21B C20B H20B 119.00 no
C21B C22B H22B 119.00 no
C23B C22B H22B 119.00 no
C18B C23B H23B 119.00 no
C22B C23B H23B 119.00 no
N24B C25B H25D 109.00 no
N24B C25B H25E 109.00 no
N24B C25B H25F 109.00 no
H25D C25B H25E 109.00 no
H25D C25B H25F 110.00 no
H25E C25B H25F 109.00 no
N24B C26B H26D 110.00 no
N24B C26B H26E 109.00 no
N24B C26B H26F 109.00 no
H26D C26B H26E 110.00 no
H26D C26B H26F 109.00 no
H26E C26B H26F 109.00 no

loop_
_geom_bond_atom_site_label_1
_geom_bond_atom_site_label_2
_geom_bond_distance
_geom_bond_publ_flag
N1A C2A 1.333(4) no
N1A C5A 1.385(4) no
N3A C2A 1.357(3) no
N3A C4A 1.375(4) no
N24A C21A 1.372(4) no
N24A C25A 1.443(4) no
N24A C26A 1.438(4) no
N3A H3A 1.0200 no
N1B C2B 1.358(3) no
N1B C5B 1.371(4) no
N3B C4B 1.385(3) no
N3B C2B 1.323(4) no
N24B C21B 1.408(6) no
N24B C26B 1.423(10) no
N24B C25B 1.399(12) no
N1B H1B 1.0100 no
C2A C18A 1.457(4) no
C4A C12A 1.475(4) no
C4A C5A 1.366(4) no
C5A C6A 1.466(4) no
C6A C11A 1.380(5) no
C6A C7A 1.382(5) no
C7A C8A 1.379(6) no
C8A C9A 1.369(8) no
C9A C10A 1.361(8) no
C10A C11A 1.384(6) no
C12A C17A 1.366(7) no
C12A C13A 1.323(6) no
C13A C14A 1.376(7) no
C14A C15A 1.243(13) no
C15A C16A 1.416(11) no
C16A C17A 1.410(10) no
C18A C19A 1.385(4) no
C18A C23A 1.383(4) no
C19A C20A 1.371(4) no
C20A C21A 1.381(4) no
C21A C22A 1.401(4) no
C22A C23A 1.369(4) no
C7A H7A 0.9300 no
C8A H8A 0.9300 no
C9A H9A 0.9300 no
C10A H10A 0.9300 no
C11A H11A 0.9300 no
C13A H13A 0.9300 no
C14A H14A 0.9300 no
C15A H15A 0.9300 no
C16A H16A 0.9300 no
C17A H17A 0.9300 no
C19A H19A 0.9300 no
C20A H20A 0.9300 no
C22A H22A 0.9300 no
C23A H23A 0.9300 no
C25A H25A 0.9600 no
C25A H25C 0.9600 no
C25A H25B 0.9600 no
C26A H26A 0.9600 no
C26A H26C 0.9600 no
C26A H26B 0.9600 no
C2B C18B 1.460(4) no
C4B C12B 1.472(4) no
C4B C5B 1.369(4) no
C5B C6B 1.471(4) no
C6B C11B 1.373(5) no
C6B C7B 1.383(4) no
C7B C8B 1.376(4) no
C8B C9B 1.344(7) no
C9B C10B 1.374(7) no
C10B C11B 1.394(5) no
C12B C13B 1.373(4) no
C12B C17B 1.379(5) no
C13B C14B 1.390(6) no
C14B C15B 1.357(7) no
C15B C16B 1.361(9) no
C16B C17B 1.377(7) no
C18B C23B 1.362(4) no
C18B C19B 1.377(5) no
C19B C20B 1.384(5) no
C20B C21B 1.378(7) no
C21B C22B 1.361(7) no
C22B C23B 1.383(5) no
C7B H7B 0.9300 no
C8B H8B 0.9300 no
C9B H9B 0.9300 no
C10B H10B 0.9300 no
C11B H11B 0.9300 no
C13B H13B 0.9300 no
C14B H14B 0.9300 no
C15B H15B 0.9300 no
C16B H16B 0.9300 no
C17B H17B 0.9300 no
C19B H19B 0.9300 no
C20B H20B 0.9300 no
C22B H22B 0.9300 no
C23B H23B 0.9300 no
C25B H25D 0.9600 no
C25B H25E 0.9600 no
C25B H25F 0.9600 no
C26B H26D 0.9600 no
C26B H26E 0.9600 no
C26B H26F 0.9600 no

loop_
_geom_hbond_atom_site_label_D
_geom_hbond_atom_site_label_H
_geom_hbond_atom_site_label_A
_geom_hbond_site_symmetry_A
_geom_hbond_distance_DH
_geom_hbond_distance_HA
_geom_hbond_distance_DA
_geom_hbond_angle_DHA
_geom_hbond_publ_flag
N1B H1B N1A 4_464 1.01 1.92 2.899(3) 163 yes
N3A H3A N3B . 1.02 1.92 2.890(3) 157 yes
C19A H19A N1A . 0.93 2.63 2.943(4) 100 no

loop_
_geom_torsion_atom_site_label_1
_geom_torsion_atom_site_label_2
_geom_torsion_atom_site_label_3
_geom_torsion_atom_site_label_4
_geom_torsion
_geom_torsion_publ_flag
C5A N1A C2A N3A -0.1(3) no
C5A N1A C2A C18A 179.6(3) no
C2A N1A C5A C4A 0.8(3) no
C2A N1A C5A C6A -180.0(3) no
C4A N3A C2A N1A -0.6(3) no
C4A N3A C2A C18A 179.7(3) no
C2A N3A C4A C5A 1.0(3) no
C2A N3A C4A C12A -177.5(3) no
C25A N24A C21A C20A 0.7(5) no
C25A N24A C21A C22A -178.3(3) no
C26A N24A C21A C20A 175.8(3) no
C26A N24A C21A C22A -3.2(5) no
C2B N1B C5B C6B 173.2(3) no
C5B N1B C2B N3B 2.0(3) no
C5B N1B C2B C18B -178.2(3) no
C2B N1B C5B C4B -2.6(3) no
C4B N3B C2B C18B 179.8(3) no
C2B N3B C4B C5B -1.2(3) no
C2B N3B C4B C12B 174.9(3) no
C4B N3B C2B N1B -0.5(3) no
C25B N24B C21B C20B 5.3(7) no
C25B N24B C21B C22B -175.8(5) no
C26B N24B C21B C20B 163.9(5) no
C26B N24B C21B C22B -17.3(7) no
N1A C2A C18A C23A 176.0(3) no
N3A C2A C18A C19A 176.9(3) no
N1A C2A C18A C19A -2.8(5) no
N3A C2A C18A C23A -4.3(5) no
N3A C4A C12A C17A 116.5(4) no
C5A C4A C12A C13A 120.5(5) no
N3A C4A C12A C13A -61.5(6) no
N3A C4A C5A N1A -1.1(4) no
N3A C4A C5A C6A 179.7(3) no
C12A C4A C5A N1A 177.2(4) no
C12A C4A C5A C6A -2.0(6) no
C5A C4A C12A C17A -61.5(6) no
C4A C5A C6A C7A 142.1(4) no
N1A C5A C6A C7A -37.0(5) no
N1A C5A C6A C11A 141.4(4) no
C4A C5A C6A C11A -39.6(5) no
C5A C6A C7A C8A -179.8(4) no
C11A C6A C7A C8A 1.8(6) no
C5A C6A C11A C10A -178.8(4) no
C7A C6A C11A C10A -0.4(6) no
C6A C7A C8A C9A -2.0(7) no
C7A C8A C9A C10A 0.8(8) no
C8A C9A C10A C11A 0.6(9) no
C9A C10A C11A C6A -0.8(8) no
C17A C12A C13A C14A 0.6(8) no
C4A C12A C17A C16A 179.9(5) no
C4A C12A C13A C14A 178.7(5) no
C13A C12A C17A C16A -2.0(8) no
C12A C13A C14A C15A -2.6(11) no
C13A C14A C15A C16A 5.6(13) no
C14A C15A C16A C17A -6.7(12) no
C15A C16A C17A C12A 4.9(10) no
C2A C18A C19A C20A 178.9(3) no
C23A C18A C19A C20A 0.1(5) no
C2A C18A C23A C22A -179.1(3) no
C19A C18A C23A C22A -0.3(5) no
C18A C19A C20A C21A 0.3(5) no
C19A C20A C21A C22A -0.5(5) no
C19A C20A C21A N24A -179.6(3) no
C20A C21A C22A C23A 0.4(5) no
N24A C21A C22A C23A 179.4(3) no
C21A C22A C23A C18A 0.0(5) no
N1B C2B C18B C19B -45.5(4) no
N1B C2B C18B C23B 133.4(3) no
N3B C2B C18B C19B 134.2(3) no
N3B C2B C18B C23B -46.9(4) no
N3B C4B C5B N1B 2.4(3) no
N3B C4B C5B C6B -172.7(3) no
C12B C4B C5B N1B -173.3(3) no
C12B C4B C5B C6B 11.7(5) no
N3B C4B C12B C13B 35.6(4) no
N3B C4B C12B C17B -140.6(3) no
C5B C4B C12B C13B -149.1(3) no
C5B C4B C12B C17B 34.7(5) no
N1B C5B C6B C7B 43.8(4) no
N1B C5B C6B C11B -131.1(3) no
C4B C5B C6B C7B -141.7(3) no
C4B C5B C6B C11B 43.3(5) no
C5B C6B C7B C8B -174.6(3) no
C11B C6B C7B C8B 0.4(5) no
C5B C6B C11B C10B 174.2(4) no
C7B C6B C11B C10B -0.8(6) no
C6B C7B C8B C9B 0.2(7) no
C7B C8B C9B C10B -0.4(8) no
C8B C9B C10B C11B 0.0(9) no
C9B C10B C11B C6B 0.6(8) no
C4B C12B C13B C14B -178.3(3) no
C17B C12B C13B C14B -2.0(5) no
C4B C12B C17B C16B 177.9(4) no
C13B C12B C17B C16B 1.6(5) no
C12B C13B C14B C15B 1.4(6) no
C13B C14B C15B C16B -0.4(8) no
C14B C15B C16B C17B 0.1(8) no
C15B C16B C17B C12B -0.7(7) no
C2B C18B C19B C20B 176.9(3) no
C23B C18B C19B C20B -2.1(5) no
C2B C18B C23B C22B -176.1(3) no
C19B C18B C23B C22B 2.9(5) no
C18B C19B C20B C21B -0.5(6) no
C19B C20B C21B N24B -178.8(4) no
C19B C20B C21B C22B 2.3(6) no
N24B C21B C22B C23B 179.6(4) no
C20B C21B C22B C23B -1.5(6) no
C21B C22B C23B C18B -1.1(6) no
